data_1523916
loop_
_publ_author_name
'Jayaraman, A.'
'Sherwood, R.C.'
'Corenzwit, E.'
'Williams, H.J.'

_publ_section_title
;
 Pressure-induced phase transformations and magnetic ordering in some
 intra-rare-earth alloys and samarium
;
_journal_name_full 'Physical Review (1,1893-132,1963/141,1966-188,1969)'
_journal_page_first 502
_journal_page_last 508
_journal_volume 148
_journal_year 1966
_chemical_formula_sum 'Gd0.5 Nd0.5'
_chemical_name_systematic '(Gd0.5 Nd0.5)'
_space_group_IT_number 194
_symmetry_space_group_name_Hall '-P 6c 2c'
_symmetry_space_group_name_H-M 'P 63/m m c'
_cell_angle_alpha 90
_cell_angle_beta 90
_cell_angle_gamma 120
_cell_formula_units_Z 4
_cell_length_a 3.7
_cell_length_b 3.7
_cell_length_c 11.7
_cell_volume 138.714
_citation_journal_id_ASTM PHRVAO
_cod_data_source_file Jayaraman_PHRVAO_1966_449.cif
_cod_data_source_block Gd0.5Nd0.5
_cod_original_cell_volume 138.7139
_cod_database_code 1523916

loop_
_symmetry_equiv_pos_as_xyz
x,y,z
x-y,x,z+1/2
-y,x-y,z
-x,-y,z+1/2
-x+y,-x,z
y,-x+y,z+1/2
-y,-x,-z+1/2
x-y,-y,-z
x,x-y,-z+1/2
y,x,-z
-x+y,y,-z+1/2
-x,-x+y,-z
-x,-y,-z
-x+y,-x,-z-1/2
y,-x+y,-z
x,y,-z-1/2
x-y,x,-z
-y,x-y,-z-1/2
y,x,z-1/2
-x+y,y,z
-x,-x+y,z-1/2
-y,-x,z
x-y,-y,z-1/2
x,x-y,z

loop_
_atom_site_label
_atom_site_type_symbol
_atom_site_fract_x
_atom_site_fract_y
_atom_site_fract_z
_atom_site_occupancy
_atom_site_U_iso_or_equiv
Gd2 Gd 0.3333 0.6667 0.25 0.5 0.0
Nd2 Nd 0.3333 0.6667 0.25 0.5 0.0
Nd1 Nd 0 0 0 0.5 0.0
Gd1 Gd 0 0 0 0.5 0.0
